data_7132188
loop_
_publ_author_name
'Ahsan, Mollah Rohan'
'Singh, Lavanya'
'Varma, Harshit'
'Mukherjee, Arijit'

_publ_section_title
;
 Exploiting benzilic acid as a modular template: controlling
 photoreactivity and solid to liquid transition during photodimerization.
;
_journal_name_full 'Chemical communications (Cambridge, England)'
_journal_paper_doi 10.1039/d3cc04257j
_journal_year 2023
_chemical_formula_moiety 'C14 H11 O3, C13 H11 Cl N'
_chemical_formula_sum 'C27 H22 Cl N O3'
_chemical_formula_weight 443.90
_space_group_crystal_system triclinic
_space_group_IT_number 2
_space_group_name_Hall '-P 1'
_space_group_name_H-M_alt 'P -1'
_atom_sites_solution_hydrogens mixed
_audit_creation_date 2023-07-31
_audit_creation_method
;
Olex2 1.5
(compiled 2023.03.06 svn.rbb2c1857 for OlexSys, GUI svn.r6748)
;
_audit_update_record
;
2023-08-21 deposited with the CCDC.	2023-09-27 downloaded from the CCDC.
;
_cell_angle_alpha 88.6790(10)
_cell_angle_beta 74.542(2)
_cell_angle_gamma 82.8740(10)
_cell_formula_units_Z 2
_cell_length_a 8.5593(2)
_cell_length_b 10.3705(2)
_cell_length_c 13.0745(2)
_cell_measurement_reflns_used 7780
_cell_measurement_temperature 140
_cell_measurement_theta_max 79.4190
_cell_measurement_theta_min 4.2790
_cell_volume 1109.87(4)
_computing_cell_refinement 'CrysAlisPro 1.171.39.20a (Rigaku OD, 2015)'
_computing_data_collection 'CrysAlisPro 1.171.39.20a (Rigaku OD, 2015)'
_computing_data_reduction 'CrysAlisPro 1.171.39.20a (Rigaku OD, 2015)'
_computing_molecular_graphics 'Olex2 1.5 (Dolomanov et al., 2009)'
_computing_publication_material 'Olex2 1.5 (Dolomanov et al., 2009)'
_computing_structure_refinement 'SHELXL 2019/3 (Sheldrick, 2015)'
_computing_structure_solution 'SHELXT 2018/2 (Sheldrick, 2018)'
_diffrn_ambient_temperature 140
_diffrn_detector 'CCD plate'
_diffrn_measured_fraction_theta_full 0.997
_diffrn_measured_fraction_theta_max 0.965
_diffrn_measurement_details
;
List of Runs (angles in degrees, time in seconds):

  # Type    Start    End  Width  t~exp~   \w     \q     \k     \f   Frames
#--------------------------------------------------------------------------
  1  \w     22.00  89.00   0.50    0.61    --    0.00  37.00 -60.00  134
  2  \w    -28.00  15.00   0.50    0.61    --    0.00 -57.00-150.00   86
  3  \w    -88.00 -46.00   0.50    0.61    --    0.00 -57.00  60.00   84
  4  \w    -35.00  22.00   0.50    0.61    --    0.00 -57.00  60.00  114
  5  \w    -26.00  19.00   0.50    0.61    --    0.00 -37.00 -30.00   90
  6  \w    -87.00 -38.00   0.50    0.61    --    0.00 -57.00-150.00   98
  7  \w     77.00 139.00   0.50    3.00    --  107.20 -82.00 -60.00  124
  8  \w     84.00 195.00   0.50    3.00    --  107.20  15.00  90.00  222
  9  \w     20.00 138.00   0.50    3.00    --  107.20 -82.00-120.00  236
 10  \w     24.00  74.00   0.50    3.00    --  107.20 -82.00 -30.00  100
 11  \w     18.00  87.00   0.50    3.00    --  107.20 -61.00-180.00  138
 12  \w     25.00  73.00   0.50    3.00    --  107.20 -82.00 -60.00   96
 13  \w     26.00  88.00   0.50    3.00    --  107.20 -45.00  90.00  124
 14  \w     18.00 123.00   0.50    3.00    --  107.20 -82.00 150.00  210
 15  \w     81.00 107.00   0.50    3.00    --  107.20 -82.00  30.00   52
 16  \w    143.00 191.00   0.50    3.00    --  107.20  30.00  30.00   96
 17  \w     97.00 138.00   0.50    3.00    --  107.20  30.00  30.00   82
 18  \w    105.00 191.00   0.50    3.00    --  107.20  45.00 -30.00  172
 19  \w     19.00  90.00   0.50    3.00    --  107.20 -61.00  90.00  142
 20  \w     80.00 108.00   0.50    3.00    --  107.20 -82.00  90.00   56
 21  \w     21.00 120.00   0.50    3.00    --  107.20 -30.00 -30.00  198
 22  \w     80.00 137.00   0.50    3.00    --  107.20 -82.00 -30.00  114
 23  \w     19.00 110.00   0.50    3.00    --  107.20 -30.00-120.00  182
;
_diffrn_measurement_device 'four-circle diffractometer'
_diffrn_measurement_device_type 'XtaLAB Pro: Kappa dual home/near'
_diffrn_measurement_method '\w scans'
_diffrn_orient_matrix_type 'CrysAlisPro convention (1999,Acta A55,543-557)'
_diffrn_orient_matrix_UB_11 0.0071742000
_diffrn_orient_matrix_UB_12 -0.0692923000
_diffrn_orient_matrix_UB_13 -0.1044121000
_diffrn_orient_matrix_UB_21 0.1666577000
_diffrn_orient_matrix_UB_22 -0.0749164000
_diffrn_orient_matrix_UB_23 0.0010210000
_diffrn_orient_matrix_UB_31 -0.0870439000
_diffrn_orient_matrix_UB_32 -0.1095493000
_diffrn_orient_matrix_UB_33 0.0635944000
_diffrn_radiation_monochromator graphite
_diffrn_radiation_probe x-ray
_diffrn_radiation_type 'Cu K\a'
_diffrn_radiation_wavelength 1.54184
_diffrn_reflns_av_R_equivalents 0.0337
_diffrn_reflns_av_unetI/netI 0.0370
_diffrn_reflns_Laue_measured_fraction_full 0.997
_diffrn_reflns_Laue_measured_fraction_max 0.965
_diffrn_reflns_limit_h_max 10
_diffrn_reflns_limit_h_min -10
_diffrn_reflns_limit_k_max 11
_diffrn_reflns_limit_k_min -13
_diffrn_reflns_limit_l_max 16
_diffrn_reflns_limit_l_min -15
_diffrn_reflns_number 12330
_diffrn_reflns_point_group_measured_fraction_full 0.997
_diffrn_reflns_point_group_measured_fraction_max 0.965
_diffrn_reflns_theta_full 67.684
_diffrn_reflns_theta_max 79.754
_diffrn_reflns_theta_min 4.297
_diffrn_source 'fine-focus sealed X-ray tube'
_diffrn_source_type 'Enhance (Cu) X-ray Source'
_exptl_absorpt_coefficient_mu 1.760
_exptl_absorpt_correction_T_max 1.00000
_exptl_absorpt_correction_T_min 0.78110
_exptl_absorpt_correction_type multi-scan
_exptl_absorpt_process_details
;
CrysAlisPro 1.171.39.20a (Rigaku Oxford Diffraction, 2015)
Empirical absorption correction using spherical harmonics,
 implemented in SCALE3 ABSPACK scaling algorithm.
;
_exptl_crystal_colour yellow
_exptl_crystal_colour_primary yellow
_exptl_crystal_density_diffrn 1.328
_exptl_crystal_description block
_exptl_crystal_F_000 464
_exptl_crystal_size_max 0.2
_exptl_crystal_size_mid 0.1
_exptl_crystal_size_min 0.1
_refine_diff_density_max 0.348
_refine_diff_density_min -0.430
_refine_diff_density_rms 0.046
_refine_ls_extinction_coef 0.0014(4)
_refine_ls_extinction_expression Fc^*^=kFc[1+0.001xFc^2^\l^3^/sin(2\q)]^-1/4^
_refine_ls_extinction_method 'SHELXL-2019/2 (Sheldrick 2019)'
_refine_ls_goodness_of_fit_ref 1.106
_refine_ls_hydrogen_treatment mixed
_refine_ls_matrix_type full
_refine_ls_number_parameters 298
_refine_ls_number_reflns 4648
_refine_ls_number_restraints 0
_refine_ls_restrained_S_all 1.106
_refine_ls_R_factor_all 0.0422
_refine_ls_R_factor_gt 0.0396
_refine_ls_shift/su_max 0.001
_refine_ls_shift/su_mean 0.000
_refine_ls_structure_factor_coef Fsqd
_refine_ls_weighting_details 'w=1/[\s^2^(Fo^2^)+(0.0474P)^2^+0.3568P] where P=(Fo^2^+2Fc^2^)/3'
_refine_ls_weighting_scheme calc
_refine_ls_wR_factor_gt 0.1056
_refine_ls_wR_factor_ref 0.1076
_reflns_Friedel_coverage 0.000
_reflns_number_gt 4256
_reflns_number_total 4648
_reflns_threshold_expression 'I > 2\s(I)'
_cod_data_source_file d3cc04257j2.cif
_cod_data_source_block exp_1320_am-r-135-acn
_cod_database_code 7132188
_shelx_shelxl_version_number 2019/3
_shelx_space_group_comment
;
The symmetry employed for this shelxl refinement is uniquely defined
by the following loop, which should always be used as a source of
symmetry information in preference to the above space-group names.
They are only intended as comments.
;
_shelx_estimated_absorpt_t_max 0.844
_shelx_estimated_absorpt_t_min 0.720
_olex2_refinement_description
;
1. Fixed Uiso
 At 1.2 times of:
  All C(H) groups
2.a Aromatic/amide H refined with riding coordinates:
 C19(H19), C25(H25), C23(H23), C28(H28), C24(H24), C9(H9), C21(H21), C13(H13),
 C15(H15), C20(H20), C26(H26), C16(H16), C18(H18), C17(H17), C12(H12), C30(H30),
  C32(H32), C11(H11), C10(H10), C31(H31)
;
_olex2_submission_special_instructions 'No special instructions were received'
_oxdiff_exptl_absorpt_empirical_details
;
Empirical correction (ABSPACK) includes:
- Absorption correction using spherical harmonics
- Frame scaling
;
_oxdiff_exptl_absorpt_empirical_full_max 2.460
_oxdiff_exptl_absorpt_empirical_full_min 0.719

loop_
_space_group_symop_operation_xyz
'x, y, z'
'-x, -y, -z'

loop_
_atom_site_label
_atom_site_type_symbol
_atom_site_fract_x
_atom_site_fract_y
_atom_site_fract_z
_atom_site_U_iso_or_equiv
_atom_site_adp_type
_atom_site_occupancy
_atom_site_site_symmetry_order
_atom_site_calc_flag
_atom_site_refinement_flags_posn
_atom_site_refinement_flags_adp
_atom_site_refinement_flags_occupancy
_atom_site_disorder_assembly
_atom_site_disorder_group
Cl1 Cl 0.87598(5) 1.49252(3) 0.31627(3) 0.03778(13) Uani 1 1 d . . . . .
O4 O 0.52262(13) 0.16038(10) 0.69531(8) 0.0288(2) Uani 1 1 d . . . . .
O2 O 0.69192(14) 0.43788(9) 0.75415(8) 0.0295(2) Uani 1 1 d . . . . .
O3 O 0.65277(18) 0.35515(11) 0.60756(9) 0.0433(3) Uani 1 1 d . . . . .
N5 N 0.73692(15) 0.64724(11) 0.64928(9) 0.0269(3) Uani 1 1 d . . . . .
C8 C 0.69895(17) 0.14997(12) 0.80996(10) 0.0229(3) Uani 1 1 d . . . . .
C19 C 0.26768(18) 0.27784(13) 0.85390(12) 0.0268(3) Uani 1 1 d . . . . .
H19 H 0.250022 0.239004 0.793483 0.032 Uiso 1 1 calc R U . . .
C14 C 0.42615(17) 0.28743(12) 0.85829(10) 0.0223(3) Uani 1 1 d . . . . .
C22 C 0.75650(17) 0.87760(13) 0.53728(11) 0.0240(3) Uani 1 1 d . . . . .
C25 C 0.76587(17) 1.00157(13) 0.48065(11) 0.0258(3) Uani 1 1 d . . . . .
H25 H 0.823876 1.064075 0.501624 0.031 Uiso 1 1 calc R U . . .
C23 C 0.80215(18) 0.86362(13) 0.63250(11) 0.0262(3) Uani 1 1 d . . . . .
H23 H 0.840879 0.933757 0.659909 0.031 Uiso 1 1 calc R U . . .
C7 C 0.57306(17) 0.23681(12) 0.76768(10) 0.0229(3) Uani 1 1 d . . . . .
C27 C 0.70445(17) 1.14899(13) 0.33695(11) 0.0256(3) Uani 1 1 d . . . . .
C28 C 0.77473(17) 1.25648(13) 0.35867(11) 0.0265(3) Uani 1 1 d . . . . .
H28 H 0.816792 1.257492 0.418912 0.032 Uiso 1 1 calc R U . . .
C6 C 0.64600(18) 0.35379(13) 0.70347(11) 0.0267(3) Uani 1 1 d . . . . .
C24 C 0.79077(18) 0.74793(14) 0.68637(11) 0.0278(3) Uani 1 1 d . . . . .
H24 H 0.821664 0.739289 0.751038 0.033 Uiso 1 1 calc R U . . .
C9 C 0.86502(18) 0.16067(14) 0.78049(12) 0.0304(3) Uani 1 1 d . . . . .
H9 H 0.904614 0.229815 0.736069 0.036 Uiso 1 1 calc R U . . .
C21 C 0.70297(19) 0.76968(14) 0.50014(11) 0.0286(3) Uani 1 1 d . . . . .
H21 H 0.673123 0.774340 0.435061 0.034 Uiso 1 1 calc R U . . .
C13 C 0.64448(18) 0.04717(14) 0.87578(11) 0.0272(3) Uani 1 1 d . . . . .
H13 H 0.531199 0.038442 0.896900 0.033 Uiso 1 1 calc R U . . .
C15 C 0.44962(18) 0.34567(13) 0.94777(11) 0.0247(3) Uani 1 1 d . . . . .
H15 H 0.557286 0.352528 0.952186 0.030 Uiso 1 1 calc R U . . .
C20 C 0.69375(19) 0.65705(14) 0.55809(11) 0.0295(3) Uani 1 1 d . . . . .
H20 H 0.655986 0.584870 0.532807 0.035 Uiso 1 1 calc R U . . .
C29 C 0.78188(18) 1.36142(14) 0.29077(12) 0.0285(3) Uani 1 1 d . . . . .
C26 C 0.69703(18) 1.03112(13) 0.40109(11) 0.0272(3) Uani 1 1 d . . . . .
H26 H 0.636000 0.968063 0.384171 0.033 Uiso 1 1 calc R U . . .
C16 C 0.31675(19) 0.39351(13) 1.03015(11) 0.0290(3) Uani 1 1 d . . . . .
H16 H 0.333765 0.433737 1.090190 0.035 Uiso 1 1 calc R U . . .
C18 C 0.13466(19) 0.32423(14) 0.93658(13) 0.0314(3) Uani 1 1 d . . . . .
H18 H 0.027035 0.316041 0.932757 0.038 Uiso 1 1 calc R U . . .
C17 C 0.15856(19) 0.38246(14) 1.02468(12) 0.0320(3) Uani 1 1 d . . . . .
H17 H 0.067543 0.414685 1.081055 0.038 Uiso 1 1 calc R U . . .
C12 C 0.7530(2) -0.04196(14) 0.91057(12) 0.0317(3) Uani 1 1 d . . . . .
H12 H 0.713904 -0.111241 0.955007 0.038 Uiso 1 1 calc R U . . .
C30 C 0.72047(19) 1.36451(15) 0.20278(13) 0.0326(3) Uani 1 1 d . . . . .
H30 H 0.726673 1.437758 0.157520 0.039 Uiso 1 1 calc R U . . .
C32 C 0.64124(19) 1.15144(15) 0.24869(12) 0.0311(3) Uani 1 1 d . . . . .
H32 H 0.591963 1.079318 0.233981 0.037 Uiso 1 1 calc R U . . .
C11 C 0.9190(2) -0.03032(15) 0.88066(13) 0.0343(3) Uani 1 1 d . . . . .
H11 H 0.993787 -0.091052 0.904620 0.041 Uiso 1 1 calc R U . . .
C10 C 0.97408(19) 0.07098(15) 0.81545(14) 0.0364(4) Uani 1 1 d . . . . .
H10 H 1.087468 0.079311 0.794375 0.044 Uiso 1 1 calc R U . . .
C31 C 0.6497(2) 1.25815(16) 0.18236(13) 0.0355(3) Uani 1 1 d . . . . .
H31 H 0.606740 1.258304 0.122447 0.043 Uiso 1 1 calc R U . . .
H2 H 0.727(3) 0.555(3) 0.692(2) 0.079(8) Uiso 1 1 d . . . . .
H4 H 0.560(3) 0.200(2) 0.6360(19) 0.047(6) Uiso 1 1 d . . . . .

loop_
_atom_site_aniso_label
_atom_site_aniso_U_11
_atom_site_aniso_U_22
_atom_site_aniso_U_33
_atom_site_aniso_U_23
_atom_site_aniso_U_13
_atom_site_aniso_U_12
Cl1 0.0536(2) 0.02206(18) 0.0392(2) 0.00611(14) -0.01296(17) -0.01038(15)
O4 0.0435(6) 0.0226(5) 0.0232(5) -0.0025(4) -0.0119(4) -0.0084(4)
O2 0.0470(6) 0.0198(5) 0.0228(5) 0.0040(4) -0.0082(4) -0.0115(4)
O3 0.0792(9) 0.0335(6) 0.0208(5) 0.0065(4) -0.0131(5) -0.0223(6)
N5 0.0365(6) 0.0187(5) 0.0243(6) 0.0041(4) -0.0051(5) -0.0062(5)
C8 0.0315(7) 0.0162(6) 0.0202(6) -0.0016(5) -0.0046(5) -0.0037(5)
C19 0.0341(7) 0.0198(6) 0.0290(7) 0.0052(5) -0.0120(6) -0.0051(5)
C14 0.0318(7) 0.0139(5) 0.0218(6) 0.0045(5) -0.0082(5) -0.0038(5)
C22 0.0279(6) 0.0191(6) 0.0226(6) 0.0025(5) -0.0031(5) -0.0026(5)
C25 0.0310(7) 0.0188(6) 0.0260(7) 0.0029(5) -0.0041(5) -0.0051(5)
C23 0.0339(7) 0.0192(6) 0.0255(7) 0.0024(5) -0.0069(5) -0.0061(5)
C7 0.0340(7) 0.0161(6) 0.0204(6) 0.0001(5) -0.0088(5) -0.0064(5)
C27 0.0271(6) 0.0222(6) 0.0259(7) 0.0044(5) -0.0050(5) -0.0019(5)
C28 0.0310(7) 0.0224(6) 0.0246(6) 0.0040(5) -0.0056(5) -0.0019(5)
C6 0.0391(7) 0.0191(6) 0.0216(6) 0.0026(5) -0.0069(5) -0.0055(5)
C24 0.0375(7) 0.0223(7) 0.0238(6) 0.0040(5) -0.0081(6) -0.0051(5)
C9 0.0332(7) 0.0204(6) 0.0365(8) 0.0007(6) -0.0054(6) -0.0077(5)
C21 0.0404(8) 0.0217(6) 0.0246(7) 0.0030(5) -0.0097(6) -0.0062(6)
C13 0.0300(7) 0.0226(6) 0.0262(7) 0.0050(5) -0.0031(5) -0.0025(5)
C15 0.0337(7) 0.0192(6) 0.0217(6) 0.0025(5) -0.0076(5) -0.0053(5)
C20 0.0414(8) 0.0211(7) 0.0267(7) 0.0020(5) -0.0086(6) -0.0081(6)
C29 0.0309(7) 0.0214(6) 0.0300(7) 0.0039(5) -0.0034(6) -0.0018(5)
C26 0.0325(7) 0.0207(6) 0.0281(7) 0.0044(5) -0.0066(6) -0.0059(5)
C16 0.0428(8) 0.0193(6) 0.0229(6) 0.0024(5) -0.0056(6) -0.0037(6)
C18 0.0308(7) 0.0257(7) 0.0374(8) 0.0081(6) -0.0098(6) -0.0019(6)
C17 0.0364(8) 0.0222(7) 0.0310(7) 0.0058(6) -0.0011(6) 0.0025(6)
C12 0.0396(8) 0.0230(7) 0.0288(7) 0.0060(5) -0.0050(6) 0.0005(6)
C30 0.0360(8) 0.0261(7) 0.0342(8) 0.0128(6) -0.0089(6) -0.0012(6)
C32 0.0327(7) 0.0281(7) 0.0345(8) 0.0053(6) -0.0122(6) -0.0046(6)
C11 0.0373(8) 0.0274(7) 0.0386(8) -0.0016(6) -0.0142(7) 0.0037(6)
C10 0.0292(7) 0.0289(8) 0.0514(10) -0.0057(7) -0.0108(7) -0.0040(6)
C31 0.0397(8) 0.0352(8) 0.0357(8) 0.0106(6) -0.0180(7) -0.0049(6)

loop_
_atom_type_symbol
_atom_type_description
_atom_type_scat_dispersion_real
_atom_type_scat_dispersion_imag
_atom_type_scat_source
C C 0.0181 0.0091 'International Tables Vol C Tables 4.2.6.8 and 6.1.1.4'
H H 0.0000 0.0000 'International Tables Vol C Tables 4.2.6.8 and 6.1.1.4'
Cl Cl 0.3639 0.7018 'International Tables Vol C Tables 4.2.6.8 and 6.1.1.4'
N N 0.0311 0.0180 'International Tables Vol C Tables 4.2.6.8 and 6.1.1.4'
O O 0.0492 0.0322 'International Tables Vol C Tables 4.2.6.8 and 6.1.1.4'

loop_
_geom_angle_atom_site_label_1
_geom_angle_atom_site_label_2
_geom_angle_atom_site_label_3
_geom_angle
_geom_angle_site_symmetry_1
_geom_angle_site_symmetry_3
_geom_angle_publ_flag
C7 O4 H4 100.9(15) . . ?
C6 O2 H2 112.3(11) . . ?
C24 N5 H2 121.6(15) . . ?
C20 N5 C24 120.33(12) . . ?
C20 N5 H2 118.1(15) . . ?
C9 C8 C7 123.93(12) . . ?
C9 C8 C13 118.29(13) . . ?
C13 C8 C7 117.58(12) . . ?
C14 C19 H19 119.5 . . ?
C14 C19 C18 120.93(14) . . ?
C18 C19 H19 119.5 . . ?
C19 C14 C7 121.26(12) . . ?
C19 C14 C15 118.68(13) . . ?
C15 C14 C7 120.06(12) . . ?
C23 C22 C25 119.96(12) . . ?
C23 C22 C21 117.27(12) . . ?
C21 C22 C25 122.77(13) . . ?
C22 C25 H25 118.3 . . ?
C26 C25 C22 123.47(13) . . ?
C26 C25 H25 118.3 . . ?
C22 C23 H23 120.1 . . ?
C24 C23 C22 119.86(13) . . ?
C24 C23 H23 120.1 . . ?
O4 C7 C8 107.53(10) . . ?
O4 C7 C14 110.10(11) . . ?
O4 C7 C6 106.55(10) . . ?
C8 C7 C6 112.43(11) . . ?
C14 C7 C8 110.73(11) . . ?
C14 C7 C6 109.39(10) . . ?
C28 C27 C26 123.11(13) . . ?
C32 C27 C28 119.18(13) . . ?
C32 C27 C26 117.69(13) . . ?
C27 C28 H28 120.6 . . ?
C29 C28 C27 118.81(13) . . ?
C29 C28 H28 120.6 . . ?
O2 C6 C7 117.06(12) . . ?
O3 C6 O2 126.54(13) . . ?
O3 C6 C7 116.40(12) . . ?
N5 C24 C23 121.28(13) . . ?
N5 C24 H24 119.4 . . ?
C23 C24 H24 119.4 . . ?
C8 C9 H9 119.7 . . ?
C8 C9 C10 120.59(14) . . ?
C10 C9 H9 119.7 . . ?
C22 C21 H21 120.0 . . ?
C20 C21 C22 119.94(13) . . ?
C20 C21 H21 120.0 . . ?
C8 C13 H13 119.5 . . ?
C12 C13 C8 121.09(14) . . ?
C12 C13 H13 119.5 . . ?
C14 C15 H15 119.7 . . ?
C16 C15 C14 120.57(13) . . ?
C16 C15 H15 119.7 . . ?
N5 C20 C21 121.30(13) . . ?
N5 C20 H20 119.4 . . ?
C21 C20 H20 119.4 . . ?
C28 C29 Cl1 118.34(12) . . ?
C30 C29 Cl1 119.19(11) . . ?
C30 C29 C28 122.46(14) . . ?
C25 C26 C27 127.81(13) . . ?
C25 C26 H26 116.1 . . ?
C27 C26 H26 116.1 . . ?
C15 C16 H16 120.0 . . ?
C15 C16 C17 119.99(14) . . ?
C17 C16 H16 120.0 . . ?
C19 C18 H18 119.9 . . ?
C17 C18 C19 120.15(14) . . ?
C17 C18 H18 119.9 . . ?
C16 C17 H17 120.2 . . ?
C18 C17 C16 119.68(14) . . ?
C18 C17 H17 120.2 . . ?
C13 C12 H12 119.9 . . ?
C13 C12 C11 120.15(14) . . ?
C11 C12 H12 119.9 . . ?
C29 C30 H30 120.8 . . ?
C29 C30 C31 118.37(13) . . ?
C31 C30 H30 120.8 . . ?
C27 C32 H32 119.7 . . ?
C31 C32 C27 120.65(14) . . ?
C31 C32 H32 119.7 . . ?
C12 C11 H11 120.4 . . ?
C10 C11 C12 119.18(14) . . ?
C10 C11 H11 120.4 . . ?
C9 C10 H10 119.7 . . ?
C11 C10 C9 120.70(14) . . ?
C11 C10 H10 119.7 . . ?
C30 C31 C32 120.52(14) . . ?
C30 C31 H31 119.7 . . ?
C32 C31 H31 119.7 . . ?

loop_
_geom_bond_atom_site_label_1
_geom_bond_atom_site_label_2
_geom_bond_distance
_geom_bond_site_symmetry_2
_geom_bond_publ_flag
Cl1 C29 1.7448(16) . ?
O4 C7 1.4308(15) . ?
O4 H4 0.87(2) . ?
O2 C6 1.2667(17) . ?
O2 H2 1.46(3) . ?
O3 C6 1.2396(18) . ?
N5 C24 1.3416(19) . ?
N5 C20 1.3373(19) . ?
N5 H2 1.10(3) . ?
C8 C7 1.5269(19) . ?
C8 C9 1.388(2) . ?
C8 C13 1.4006(19) . ?
C19 H19 0.9500 . ?
C19 C14 1.389(2) . ?
C19 C18 1.389(2) . ?
C14 C7 1.5268(19) . ?
C14 C15 1.4007(19) . ?
C22 C25 1.4688(18) . ?
C22 C23 1.400(2) . ?
C22 C21 1.4033(19) . ?
C25 H25 0.9500 . ?
C25 C26 1.338(2) . ?
C23 H23 0.9500 . ?
C23 C24 1.3779(19) . ?
C7 C6 1.5582(18) . ?
C27 C28 1.399(2) . ?
C27 C26 1.4646(18) . ?
C27 C32 1.397(2) . ?
C28 H28 0.9500 . ?
C28 C29 1.3854(19) . ?
C24 H24 0.9500 . ?
C9 H9 0.9500 . ?
C9 C10 1.392(2) . ?
C21 H21 0.9500 . ?
C21 C20 1.3765(19) . ?
C13 H13 0.9500 . ?
C13 C12 1.385(2) . ?
C15 H15 0.9500 . ?
C15 C16 1.390(2) . ?
C20 H20 0.9500 . ?
C29 C30 1.385(2) . ?
C26 H26 0.9500 . ?
C16 H16 0.9500 . ?
C16 C17 1.394(2) . ?
C18 H18 0.9500 . ?
C18 C17 1.386(2) . ?
C17 H17 0.9500 . ?
C12 H12 0.9500 . ?
C12 C11 1.389(2) . ?
C30 H30 0.9500 . ?
C30 C31 1.386(2) . ?
C32 H32 0.9500 . ?
C32 C31 1.387(2) . ?
C11 H11 0.9500 . ?
C11 C10 1.386(2) . ?
C10 H10 0.9500 . ?
C31 H31 0.9500 . ?

loop_
_geom_hbond_atom_site_label_D
_geom_hbond_atom_site_label_H
_geom_hbond_atom_site_label_A
_geom_hbond_distance_DH
_geom_hbond_distance_HA
_geom_hbond_distance_DA
_geom_hbond_angle_DHA
_geom_hbond_site_symmetry_A
_geom_hbond_publ_flag
N5 H2 O2 1.10(3) 1.46(3) 2.5555(14) 173(2) . yes
O4 H4 O3 0.87(2) 1.87(2) 2.5312(15) 131(2) . yes

loop_
_geom_torsion_atom_site_label_1
_geom_torsion_atom_site_label_2
_geom_torsion_atom_site_label_3
_geom_torsion_atom_site_label_4
_geom_torsion
_geom_torsion_site_symmetry_1
_geom_torsion_site_symmetry_2
_geom_torsion_site_symmetry_3
_geom_torsion_site_symmetry_4
_geom_torsion_publ_flag
Cl1 C29 C30 C31 178.44(12) . . . . ?
O4 C7 C6 O2 176.87(12) . . . . ?
O4 C7 C6 O3 -2.96(18) . . . . ?
C8 C7 C6 O2 -65.58(16) . . . . ?
C8 C7 C6 O3 114.60(15) . . . . ?
C8 C9 C10 C11 -0.3(2) . . . . ?
C8 C13 C12 C11 0.2(2) . . . . ?
C19 C14 C7 O4 -11.34(17) . . . . ?
C19 C14 C7 C8 -130.13(13) . . . . ?
C19 C14 C7 C6 105.42(14) . . . . ?
C19 C14 C15 C16 -0.36(19) . . . . ?
C19 C18 C17 C16 -0.4(2) . . . . ?
C14 C19 C18 C17 0.7(2) . . . . ?
C14 C7 C6 O2 57.87(17) . . . . ?
C14 C7 C6 O3 -121.95(15) . . . . ?
C14 C15 C16 C17 0.7(2) . . . . ?
C22 C25 C26 C27 -177.37(13) . . . . ?
C22 C23 C24 N5 0.2(2) . . . . ?
C22 C21 C20 N5 -0.8(2) . . . . ?
C25 C22 C23 C24 178.96(13) . . . . ?
C25 C22 C21 C20 -178.64(13) . . . . ?
C23 C22 C25 C26 -167.09(14) . . . . ?
C23 C22 C21 C20 1.4(2) . . . . ?
C7 C8 C9 C10 -174.52(13) . . . . ?
C7 C8 C13 C12 174.89(13) . . . . ?
C7 C14 C15 C16 179.22(12) . . . . ?
C27 C28 C29 Cl1 -177.88(10) . . . . ?
C27 C28 C29 C30 0.7(2) . . . . ?
C27 C32 C31 C30 -0.3(2) . . . . ?
C28 C27 C26 C25 -6.8(2) . . . . ?
C28 C27 C32 C31 0.9(2) . . . . ?
C28 C29 C30 C31 -0.1(2) . . . . ?
C24 N5 C20 C21 -0.1(2) . . . . ?
C9 C8 C7 O4 106.96(14) . . . . ?
C9 C8 C7 C14 -132.71(14) . . . . ?
C9 C8 C7 C6 -10.01(18) . . . . ?
C9 C8 C13 C12 -0.2(2) . . . . ?
C21 C22 C25 C26 12.9(2) . . . . ?
C21 C22 C23 C24 -1.1(2) . . . . ?
C13 C8 C7 O4 -67.78(15) . . . . ?
C13 C8 C7 C14 52.55(15) . . . . ?
C13 C8 C7 C6 175.25(12) . . . . ?
C13 C8 C9 C10 0.2(2) . . . . ?
C13 C12 C11 C10 -0.3(2) . . . . ?
C15 C14 C7 O4 169.09(11) . . . . ?
C15 C14 C7 C8 50.30(15) . . . . ?
C15 C14 C7 C6 -74.15(15) . . . . ?
C15 C16 C17 C18 -0.3(2) . . . . ?
C20 N5 C24 C23 0.4(2) . . . . ?
C29 C30 C31 C32 -0.1(2) . . . . ?
C26 C27 C28 C29 177.37(13) . . . . ?
C26 C27 C32 C31 -177.64(14) . . . . ?
C18 C19 C14 C7 -179.93(12) . . . . ?
C18 C19 C14 C15 -0.36(19) . . . . ?
C12 C11 C10 C9 0.3(2) . . . . ?
C32 C27 C28 C29 -1.1(2) . . . . ?
C32 C27 C26 C25 171.66(15) . . . . ?
